data_7032551
loop_
_publ_author_name
'Prashanth, Billa'
'Singh, Sanjay'

_publ_section_title
;
 A new bulky iminophosphonamide as an N,N'-chelating ligand: synthesis and
 structural characterization of heteroleptic group 13 element complexes.
;
_journal_issue 44
_journal_name_full 'Dalton transactions (Cambridge, England : 2003)'
_journal_page_first 16880
_journal_page_last 16888
_journal_paper_doi 10.1039/c4dt02637c
_journal_volume 43
_journal_year 2014
_chemical_formula_moiety 'C28 H38 Al N2 P, C4 H10 O'
_chemical_formula_sum 'C32 H48 Al N2 O P'
_chemical_formula_weight 534.67
_chemical_name_systematic
;
 ?
;
_space_group_IT_number 2
_symmetry_cell_setting triclinic
_symmetry_Int_Tables_number 2
_symmetry_space_group_name_Hall '-P 1'
_symmetry_space_group_name_H-M 'P -1'
_atom_sites_solution_hydrogens geom
_atom_sites_solution_primary direct
_atom_sites_solution_secondary difmap
_audit_creation_date 2014-02-12T04:55:00-00:00
_audit_creation_method 'WinGX routine CIF_UPDATE'
_cell_angle_alpha 64.181(4)
_cell_angle_beta 77.344(5)
_cell_angle_gamma 72.461(4)
_cell_formula_units_Z 2
_cell_length_a 11.0689(12)
_cell_length_b 12.1736(12)
_cell_length_c 13.9552(15)
_cell_measurement_reflns_used 9946
_cell_measurement_temperature 100
_cell_measurement_theta_max 34.932
_cell_measurement_theta_min 3.055
_cell_volume 1605.6(3)
_computing_data_reduction 'SAINT v7.68A (Bruker, 2009)'
_computing_molecular_graphics
;
O. V. Dolomanov, L. J. Bourhis, R. J. Gildea, J. A. K. Howard and H. Puschmann,
OLEX2: a complete structure solution, refinement and analysis program.
        J. Appl. Cryst. (2009). 42, 339-341.
;
_computing_publication_material
;
O. V. Dolomanov, L. J. Bourhis, R. J. Gildea, J. A. K. Howard and H. Puschmann,
OLEX2: a complete structure solution, refinement and analysis program.
        J. Appl. Cryst. (2009). 42, 339-341.
;
_computing_structure_refinement
;
        SHELXL, G.M. Sheldrick, Acta Cryst.
        2008). A64, 112-122
;
_computing_structure_solution
;
        XS, G.M. Sheldrick, Acta Cryst.
        (2008). A64, 112-122
;
_diffrn_ambient_temperature 100
_diffrn_detector_area_resol_mean 8
_diffrn_measured_fraction_theta_full 0.996
_diffrn_measured_fraction_theta_max 0.996
_diffrn_measurement_device_type 'Bruker SMART APEX CCD area detector'
_diffrn_measurement_method '\w and \f scans'
_diffrn_radiation_monochromator graphite
_diffrn_radiation_type MoK\a
_diffrn_radiation_wavelength 0.71073
_diffrn_reflns_av_R_equivalents 0.0172
_diffrn_reflns_limit_h_max 13
_diffrn_reflns_limit_h_min -13
_diffrn_reflns_limit_k_max 14
_diffrn_reflns_limit_k_min -14
_diffrn_reflns_limit_l_max 16
_diffrn_reflns_limit_l_min -16
_diffrn_reflns_number 12528
_diffrn_reflns_theta_full 25.34
_diffrn_reflns_theta_max 25.34
_diffrn_reflns_theta_min 1.63
_diffrn_source 'sealed tube'
_exptl_absorpt_coefficient_mu 0.138
_exptl_absorpt_correction_T_max 0.7469
_exptl_absorpt_correction_T_min 0.6787
_exptl_absorpt_correction_type multi-scan
_exptl_absorpt_process_details
;
        SADABS-2008/1 (Bruker,2008) was used for absorption correction.
        R(int) was 0.0395 before and 0.0291 after correction.
        The Ratio of minimum to maximum transmission is 0.9087.
        The \l/2 correction factor is 0.0015.
;
_exptl_crystal_colour 'clear light colourless'
_exptl_crystal_density_diffrn 1.106
_exptl_crystal_density_method 'not measured'
_exptl_crystal_description block
_exptl_crystal_F_000 580
_exptl_crystal_size_max 0.2
_exptl_crystal_size_mid 0.2
_exptl_crystal_size_min 0.2
_refine_diff_density_max 0.389
_refine_diff_density_min -0.314
_refine_diff_density_rms 0.039
_refine_ls_extinction_method none
_refine_ls_goodness_of_fit_ref 1.036
_refine_ls_hydrogen_treatment mixed
_refine_ls_matrix_type full
_refine_ls_number_parameters 351
_refine_ls_number_reflns 5859
_refine_ls_number_restraints 0
_refine_ls_restrained_S_all 1.036
_refine_ls_R_factor_all 0.0351
_refine_ls_R_factor_gt 0.0315
_refine_ls_shift/su_max 0
_refine_ls_shift/su_mean 0
_refine_ls_structure_factor_coef Fsqd
_refine_ls_weighting_details 'calc w=1/[\s^2^(Fo^2^)+(0.0373P)^2^+0.7550P] where P=(Fo^2^+2Fc^2^)/3'
_refine_ls_weighting_scheme calc
_refine_ls_wR_factor_gt 0.0822
_refine_ls_wR_factor_ref 0.0848
_reflns_number_gt 5326
_reflns_number_total 5859
_reflns_threshold_expression >2sigma(I)
_cod_data_source_file c4dt02637c2.cif
_cod_data_source_block Compound_2_100k_0m
_cod_depositor_comments 'Adding full bibliography for 7032550--7032556.cif.'
_cod_database_code 7032551

loop_
_symmetry_equiv_pos_as_xyz
'x, y, z'
'-x, -y, -z'

loop_
_atom_site_label
_atom_site_type_symbol
_atom_site_fract_x
_atom_site_fract_y
_atom_site_fract_z
_atom_site_U_iso_or_equiv
_atom_site_adp_type
_atom_site_occupancy
_atom_site_symmetry_multiplicity
_atom_site_calc_flag
_atom_site_refinement_flags
H1A H -0.0120(16) 0.3916(15) -0.0949(13) 0.031(4) Uiso 1 1 d .
H1B H -0.1034(14) 0.5189(13) 0.0086(12) 0.019(4) Uiso 1 1 d .
C1 C -0.16677(12) 0.30410(11) 0.20716(10) 0.0145(3) Uani 1 1 d .
C2 C -0.26592(13) 0.28677(12) 0.17025(11) 0.0191(3) Uani 1 1 d .
C3 C -0.38740(14) 0.30034(15) 0.22438(13) 0.0287(3) Uani 1 1 d .
H3 H -0.4545 0.2884 0.2003 0.034 Uiso 1 1 calc R
C4 C -0.41250(14) 0.33083(16) 0.31263(13) 0.0322(4) Uani 1 1 d .
H4 H -0.4957 0.338 0.3494 0.039 Uiso 1 1 calc R
C5 C -0.31616(13) 0.35075(14) 0.34685(11) 0.0239(3) Uani 1 1 d .
H5 H -0.334 0.3727 0.4069 0.029 Uiso 1 1 calc R
C6 C -0.19329(12) 0.33930(11) 0.29496(10) 0.0160(3) Uani 1 1 d .
C7 C -0.24698(13) 0.26075(13) 0.07001(11) 0.0202(3) Uani 1 1 d .
H7 H -0.1535 0.243 0.0472 0.024 Uiso 1 1 calc R
C8 C -0.29459(14) 0.14648(13) 0.08914(12) 0.0260(3) Uani 1 1 d .
H8A H -0.2494 0.0721 0.145 0.039 Uiso 1 1 calc R
H8B H -0.2786 0.133 0.0227 0.039 Uiso 1 1 calc R
H8C H -0.3862 0.1611 0.1119 0.039 Uiso 1 1 calc R
C9 C -0.31114(15) 0.37730(14) -0.02105(12) 0.0279(3) Uani 1 1 d .
H9A H -0.4035 0.3952 -0.002 0.042 Uiso 1 1 calc R
H9B H -0.292 0.362 -0.0868 0.042 Uiso 1 1 calc R
H9C H -0.279 0.4493 -0.0326 0.042 Uiso 1 1 calc R
C10 C -0.09332(12) 0.36622(11) 0.33510(10) 0.0160(3) Uani 1 1 d .
H10 H -0.0146 0.3653 0.2838 0.019 Uiso 1 1 calc R
C11 C -0.05945(14) 0.26534(13) 0.44542(11) 0.0239(3) Uani 1 1 d .
H11A H -0.1345 0.2669 0.4977 0.036 Uiso 1 1 calc R
H11B H 0.0093 0.2819 0.4672 0.036 Uiso 1 1 calc R
H11C H -0.0315 0.1826 0.4419 0.036 Uiso 1 1 calc R
C12 C -0.13644(14) 0.49546(12) 0.34052(11) 0.0226(3) Uani 1 1 d .
H12A H -0.1593 0.5599 0.2702 0.034 Uiso 1 1 calc R
H12B H -0.067 0.5124 0.3611 0.034 Uiso 1 1 calc R
H12C H -0.2106 0.4968 0.3937 0.034 Uiso 1 1 calc R
C13 C 0.28867(12) 0.18252(12) 0.01896(10) 0.0178(3) Uani 1 1 d .
C14 C 0.35975(13) 0.28431(14) -0.00721(13) 0.0267(3) Uani 1 1 d .
H14A H 0.3164 0.3637 -0.0598 0.04 Uiso 1 1 calc R
H14B H 0.4474 0.2591 -0.0367 0.04 Uiso 1 1 calc R
H14C H 0.3608 0.295 0.0582 0.04 Uiso 1 1 calc R
C15 C 0.28626(13) 0.16894(13) -0.08458(11) 0.0213(3) Uani 1 1 d .
H15A H 0.2433 0.1024 -0.0687 0.032 Uiso 1 1 calc R
H15B H 0.3737 0.1473 -0.1161 0.032 Uiso 1 1 calc R
H15C H 0.2402 0.2484 -0.1352 0.032 Uiso 1 1 calc R
C16 C 0.35912(14) 0.05794(13) 0.09858(11) 0.0265(3) Uani 1 1 d .
H16A H 0.3649 0.068 0.1633 0.04 Uiso 1 1 calc R
H16B H 0.445 0.0329 0.066 0.04 Uiso 1 1 calc R
H16C H 0.3126 -0.0068 0.1174 0.04 Uiso 1 1 calc R
C17 C 0.02102(12) 0.03088(11) 0.20767(10) 0.0157(3) Uani 1 1 d .
C18 C -0.05945(13) -0.01375(12) 0.30099(11) 0.0197(3) Uani 1 1 d .
H18 H -0.0825 0.0268 0.3493 0.024 Uiso 1 1 calc R
C19 C -0.10577(14) -0.11736(13) 0.32315(11) 0.0242(3) Uani 1 1 d .
H19 H -0.1609 -0.1473 0.3864 0.029 Uiso 1 1 calc R
C20 C -0.07185(15) -0.17710(13) 0.25328(12) 0.0269(3) Uani 1 1 d .
H20 H -0.1025 -0.2489 0.2694 0.032 Uiso 1 1 calc R
C21 C 0.00651(15) -0.13285(13) 0.15998(12) 0.0261(3) Uani 1 1 d .
H21 H 0.0291 -0.1738 0.112 0.031 Uiso 1 1 calc R
C22 C 0.05226(13) -0.02837(12) 0.13655(11) 0.0205(3) Uani 1 1 d .
H22 H 0.105 0.0028 0.0719 0.025 Uiso 1 1 calc R
C23 C 0.16530(12) 0.13451(12) 0.28339(10) 0.0159(3) Uani 1 1 d .
C24 C 0.21604(12) 0.23061(13) 0.27649(11) 0.0199(3) Uani 1 1 d .
H24 H 0.1982 0.3109 0.2195 0.024 Uiso 1 1 calc R
C25 C 0.29205(13) 0.20862(15) 0.35256(12) 0.0278(3) Uani 1 1 d .
H25 H 0.3259 0.2741 0.3478 0.033 Uiso 1 1 calc R
C26 C 0.31900(14) 0.09135(16) 0.43586(13) 0.0315(3) Uani 1 1 d .
H26 H 0.3714 0.0768 0.4878 0.038 Uiso 1 1 calc R
C27 C 0.26971(14) -0.00435(14) 0.44338(12) 0.0278(3) Uani 1 1 d .
H27 H 0.2879 -0.0844 0.5006 0.033 Uiso 1 1 calc R
C28 C 0.19354(13) 0.01693(12) 0.36711(11) 0.0207(3) Uani 1 1 d .
H28 H 0.1605 -0.0491 0.372 0.025 Uiso 1 1 calc R
N1 N -0.04163(10) 0.29318(9) 0.15142(8) 0.0131(2) Uani 1 1 d .
N2 N 0.15524(10) 0.22293(9) 0.05990(8) 0.0147(2) Uani 1 1 d .
Al1 Al 0.02598(3) 0.38033(3) 0.00720(3) 0.01425(10) Uani 1 1 d .
P1 P 0.07661(3) 0.16968(3) 0.17466(2) 0.01249(9) Uani 1 1 d .
C29 C 0.47961(16) -0.30687(17) 0.32245(13) 0.0394(4) Uani 1 1 d .
H29A H 0.4502 -0.2217 0.2677 0.047 Uiso 1 1 calc R
H29B H 0.5432 -0.3574 0.2864 0.047 Uiso 1 1 calc R
C30 C 0.53920(16) -0.29886(17) 0.40510(14) 0.0405(4) Uani 1 1 d .
H30A H 0.6153 -0.2656 0.3716 0.061 Uiso 1 1 calc R
H30B H 0.5632 -0.3827 0.4615 0.061 Uiso 1 1 calc R
H30C H 0.4781 -0.243 0.4363 0.061 Uiso 1 1 calc R
C31 C 0.31526(18) -0.37255(18) 0.29634(14) 0.0432(4) Uani 1 1 d .
H31A H 0.3794 -0.4173 0.2558 0.052 Uiso 1 1 calc R
H31B H 0.2785 -0.2874 0.245 0.052 Uiso 1 1 calc R
C32 C 0.21218(18) -0.44211(18) 0.35267(15) 0.0439(4) Uani 1 1 d .
H32A H 0.1731 -0.4502 0.3002 0.066 Uiso 1 1 calc R
H32B H 0.1473 -0.3958 0.3905 0.066 Uiso 1 1 calc R
H32C H 0.2487 -0.5258 0.4042 0.066 Uiso 1 1 calc R
O1 O 0.37448(10) -0.36357(11) 0.37258(8) 0.0339(3) Uani 1 1 d .

loop_
_atom_site_aniso_label
_atom_site_aniso_U_11
_atom_site_aniso_U_22
_atom_site_aniso_U_33
_atom_site_aniso_U_23
_atom_site_aniso_U_13
_atom_site_aniso_U_12
C1 0.0136(6) 0.0122(6) 0.0162(6) -0.0050(5) 0.0006(5) -0.0033(5)
C2 0.0186(7) 0.0198(6) 0.0215(7) -0.0110(5) -0.0006(5) -0.0049(5)
C3 0.0172(7) 0.0436(9) 0.0363(8) -0.0252(7) 0.0005(6) -0.0104(6)
C4 0.0174(7) 0.0523(10) 0.0387(9) -0.0313(8) 0.0102(6) -0.0135(7)
C5 0.0215(7) 0.0329(8) 0.0246(7) -0.0192(6) 0.0049(6) -0.0097(6)
C6 0.0171(6) 0.0141(6) 0.0164(6) -0.0060(5) 0.0001(5) -0.0045(5)
C7 0.0172(6) 0.0248(7) 0.0239(7) -0.0144(6) -0.0023(5) -0.0047(5)
C8 0.0275(8) 0.0250(7) 0.0327(8) -0.0163(6) -0.0086(6) -0.0046(6)
C9 0.0307(8) 0.0282(7) 0.0287(8) -0.0127(6) -0.0079(6) -0.0064(6)
C10 0.0172(6) 0.0160(6) 0.0157(6) -0.0075(5) 0.0006(5) -0.0050(5)
C11 0.0276(7) 0.0220(7) 0.0194(7) -0.0076(6) -0.0027(6) -0.0031(6)
C12 0.0278(7) 0.0191(7) 0.0243(7) -0.0111(6) -0.0018(6) -0.0071(5)
C13 0.0137(6) 0.0188(6) 0.0183(6) -0.0083(5) 0.0014(5) -0.0010(5)
C14 0.0159(7) 0.0331(8) 0.0345(8) -0.0186(7) 0.0042(6) -0.0073(6)
C15 0.0198(7) 0.0219(7) 0.0190(7) -0.0095(6) 0.0017(5) -0.0010(5)
C16 0.0208(7) 0.0278(7) 0.0207(7) -0.0092(6) -0.0010(6) 0.0069(6)
C17 0.0176(6) 0.0114(6) 0.0176(6) -0.0043(5) -0.0054(5) -0.0025(5)
C18 0.0227(7) 0.0190(6) 0.0179(6) -0.0060(5) -0.0040(5) -0.0065(5)
C19 0.0272(7) 0.0219(7) 0.0210(7) 0.0000(6) -0.0071(6) -0.0121(6)
C20 0.0348(8) 0.0150(6) 0.0326(8) -0.0030(6) -0.0152(7) -0.0097(6)
C21 0.0346(8) 0.0173(7) 0.0311(8) -0.0124(6) -0.0107(6) -0.0031(6)
C22 0.0241(7) 0.0164(6) 0.0206(7) -0.0072(5) -0.0041(5) -0.0031(5)
C23 0.0125(6) 0.0193(6) 0.0159(6) -0.0088(5) 0.0001(5) -0.0022(5)
C24 0.0165(6) 0.0224(7) 0.0228(7) -0.0123(6) 0.0017(5) -0.0051(5)
C25 0.0192(7) 0.0396(8) 0.0352(8) -0.0238(7) -0.0004(6) -0.0094(6)
C26 0.0217(7) 0.0488(9) 0.0292(8) -0.0219(7) -0.0087(6) -0.0009(7)
C27 0.0246(7) 0.0319(8) 0.0209(7) -0.0081(6) -0.0070(6) 0.0012(6)
C28 0.0202(7) 0.0207(7) 0.0190(7) -0.0072(5) -0.0018(5) -0.0028(5)
N1 0.0134(5) 0.0114(5) 0.0135(5) -0.0048(4) -0.0004(4) -0.0027(4)
N2 0.0139(5) 0.0130(5) 0.0147(5) -0.0054(4) 0.0001(4) -0.0012(4)
Al1 0.01468(19) 0.01187(18) 0.01378(19) -0.00388(15) -0.00021(14) -0.00256(14)
P1 0.01370(16) 0.01039(15) 0.01305(16) -0.00463(12) -0.00092(12) -0.00273(12)
C29 0.0348(9) 0.0406(9) 0.0273(8) -0.0053(7) 0.0037(7) -0.0052(7)
C30 0.0316(9) 0.0445(10) 0.0429(10) -0.0200(8) 0.0083(7) -0.0101(7)
C31 0.0420(10) 0.0550(11) 0.0279(9) -0.0164(8) -0.0116(7) 0.0005(8)
C32 0.0423(10) 0.0527(11) 0.0427(10) -0.0276(9) -0.0099(8) -0.0022(8)
O1 0.0308(6) 0.0421(6) 0.0235(5) -0.0112(5) -0.0012(4) -0.0051(5)

loop_
_atom_type_symbol
_atom_type_description
_atom_type_scat_dispersion_real
_atom_type_scat_dispersion_imag
_atom_type_scat_source
C C 0.0033 0.0016 'International Tables Vol C Tables 4.2.6.8 and 6.1.1.4'
H H 0 0 'International Tables Vol C Tables 4.2.6.8 and 6.1.1.4'
Al Al 0.0645 0.0514 'International Tables Vol C Tables 4.2.6.8 and 6.1.1.4'
N N 0.0061 0.0033 'International Tables Vol C Tables 4.2.6.8 and 6.1.1.4'
O O 0.0106 0.006 'International Tables Vol C Tables 4.2.6.8 and 6.1.1.4'
P P 0.1023 0.0942 'International Tables Vol C Tables 4.2.6.8 and 6.1.1.4'

loop_
_geom_angle_atom_site_label_1
_geom_angle_atom_site_label_2
_geom_angle_atom_site_label_3
_geom_angle
_geom_angle_site_symmetry_3
C2 C1 N1 119.75(11) .
C6 C1 C2 119.83(11) .
C6 C1 N1 120.32(11) .
C1 C2 C7 122.66(12) .
C3 C2 C1 118.78(12) .
C3 C2 C7 118.47(12) .
C4 C3 C2 121.36(13) .
C5 C4 C3 119.70(13) .
C4 C5 C6 121.15(13) .
C1 C6 C10 122.71(11) .
C5 C6 C1 119.11(12) .
C5 C6 C10 118.18(11) .
C2 C7 C8 112.82(11) .
C2 C7 C9 110.22(11) .
C8 C7 C9 110.63(11) .
C6 C10 C11 111.26(10) .
C6 C10 C12 111.81(11) .
C12 C10 C11 109.44(11) .
C15 C13 C14 108.56(11) .
C16 C13 C14 109.14(12) .
C16 C13 C15 109.48(11) .
N2 C13 C14 109.28(10) .
N2 C13 C15 107.59(10) .
N2 C13 C16 112.70(10) .
C18 C17 P1 120.63(10) .
C22 C17 C18 119.28(12) .
C22 C17 P1 119.97(10) .
C19 C18 C17 120.05(13) .
C20 C19 C18 120.17(13) .
C19 C20 C21 120.31(12) .
C20 C21 C22 119.94(13) .
C21 C22 C17 120.23(13) .
C24 C23 P1 116.52(10) .
C28 C23 C24 119.09(12) .
C28 C23 P1 124.19(10) .
C25 C24 C23 120.10(13) .
C24 C25 C26 120.30(13) .
C27 C26 C25 120.13(14) .
C26 C27 C28 119.90(14) .
C27 C28 C23 120.47(13) .
C1 N1 Al1 133.48(8) .
C1 N1 P1 128.34(8) .
P1 N1 Al1 94.49(5) .
C13 N2 Al1 132.25(8) .
C13 N2 P1 132.33(9) .
P1 N2 Al1 93.93(5) .
N1 Al1 N2 76.05(4) .
N1 Al1 Al1 102.29(4) 2_565
N1 Al1 P1 38.39(3) .
N2 Al1 Al1 138.98(4) 2_565
N2 Al1 P1 37.68(3) .
P1 Al1 Al1 128.81(2) 2_565
C17 P1 C23 106.13(6) .
C17 P1 Al1 125.73(4) .
C23 P1 Al1 128.07(4) .
N1 P1 C17 110.77(6) .
N1 P1 C23 115.23(6) .
N1 P1 Al1 47.12(4) .
N2 P1 C17 117.09(6) .
N2 P1 C23 112.31(6) .
N2 P1 N1 95.48(5) .
N2 P1 Al1 48.39(4) .
O1 C29 C30 109.42(13) .
O1 C31 C32 109.65(14) .
C31 O1 C29 111.00(13) .

loop_
_geom_bond_atom_site_label_1
_geom_bond_atom_site_label_2
_geom_bond_distance
_geom_bond_site_symmetry_2
C1 C2 1.4129(18) .
C1 C6 1.4124(18) .
C1 N1 1.4312(16) .
C2 C3 1.3914(19) .
C2 C7 1.5227(18) .
C3 C4 1.385(2) .
C4 C5 1.380(2) .
C5 C6 1.3912(18) .
C6 C10 1.5152(17) .
C7 C8 1.5300(18) .
C7 C9 1.533(2) .
C10 C11 1.5321(18) .
C10 C12 1.5310(17) .
C13 C14 1.5346(19) .
C13 C15 1.5308(18) .
C13 C16 1.5303(18) .
C13 N2 1.4789(16) .
C17 C18 1.3970(18) .
C17 C22 1.3955(18) .
C17 P1 1.8085(12) .
C18 C19 1.3893(19) .
C19 C20 1.383(2) .
C20 C21 1.383(2) .
C21 C22 1.3908(19) .
C23 C24 1.4026(18) .
C23 C28 1.3947(18) .
C23 P1 1.8119(13) .
C24 C25 1.384(2) .
C25 C26 1.389(2) .
C26 C27 1.385(2) .
C27 C28 1.390(2) .
N1 Al1 1.9222(11) .
N1 P1 1.6290(10) .
N2 Al1 1.9598(11) .
N2 P1 1.6023(10) .
Al1 Al1 2.7187(8) 2_565
Al1 P1 2.6151(5) .
C29 C30 1.498(3) .
C29 O1 1.424(2) .
C31 C32 1.499(3) .
C31 O1 1.423(2) .
